data_2222730
loop_
_publ_author_name
'Chen, You-Sheng'
'Zhang, Kun'
'Zhao, Su-Qing'

_publ_section_title
;
 2-Amino-6-nitro-1<i>H</i>-benzoimidazol-3-ium chloride
;
_journal_coeditor_code HK2728
_journal_issue 8
_journal_name_full 'Acta Crystallographica Section E'
_journal_page_first o1926
_journal_paper_doi 10.1107/S1600536809027342
_journal_volume 65
_journal_year 2009
_chemical_formula_iupac 'C7 H7 N4 O2 + , Cl -'
_chemical_formula_moiety 'C7 H7 N4 O2 +, Cl -'
_chemical_formula_sum 'C7 H7 Cl N4 O2'
_chemical_formula_weight 214.62
_chemical_name_systematic
;
2-Amino-6-nitro-1<i>H</i>-benzoimidazol-3-ium chloride
;
_space_group_IT_number 15
_symmetry_cell_setting monoclinic
_symmetry_space_group_name_Hall '-C 2yc'
_symmetry_space_group_name_H-M 'C 1 2/c 1'
_atom_sites_solution_hydrogens geom
_atom_sites_solution_primary direct
_atom_sites_solution_secondary difmap
_audit_creation_method SHELXL-97
_cell_angle_alpha 90.00
_cell_angle_beta 91.303(3)
_cell_angle_gamma 90.00
_cell_formula_units_Z 8
_cell_length_a 13.969(3)
_cell_length_b 7.8064(19)
_cell_length_c 16.490(4)
_cell_measurement_reflns_used 25
_cell_measurement_temperature 291(2)
_cell_measurement_theta_max 25.3
_cell_measurement_theta_min 2.1
_cell_volume 1797.7(7)
_computing_cell_refinement 'CAD-4 Software (Enraf--Nonius, 1989)'
_computing_data_collection 'CAD-4 Software (Enraf--Nonius, 1989)'
_computing_data_reduction 'XCAD4 (Harms & Wocadlo, 1995)'
_computing_molecular_graphics 'ORTEP-3 for Windows (Farrugia, 1997) and PLATON (Spek, 2009)'
_computing_publication_material 'SHELXL97 (Sheldrick, 2008) and PLATON (Spek, 2009)'
_computing_structure_refinement 'SHELXL97 (Sheldrick, 2008)'
_computing_structure_solution 'SHELXS97 (Sheldrick, 2008)'
_diffrn_ambient_temperature 291(2)
_diffrn_measured_fraction_theta_full 0.996
_diffrn_measured_fraction_theta_max 0.996
_diffrn_measurement_device_type 'Enraf--Nonius CAD-4'
_diffrn_measurement_method \w/2\q
_diffrn_radiation_monochromator graphite
_diffrn_radiation_source 'fine-focus sealed tube'
_diffrn_radiation_type MoK\a
_diffrn_radiation_wavelength 0.71073
_diffrn_reflns_av_R_equivalents 0.0411
_diffrn_reflns_av_sigmaI/netI 0.0388
_diffrn_reflns_limit_h_max 16
_diffrn_reflns_limit_h_min -16
_diffrn_reflns_limit_k_max 9
_diffrn_reflns_limit_k_min -9
_diffrn_reflns_limit_l_max 13
_diffrn_reflns_limit_l_min -19
_diffrn_reflns_number 4345
_diffrn_reflns_theta_full 24.98
_diffrn_reflns_theta_max 24.98
_diffrn_reflns_theta_min 2.47
_diffrn_standards_decay_% 0
_diffrn_standards_interval_time 120
_diffrn_standards_number 3
_exptl_absorpt_coefficient_mu 0.403
_exptl_absorpt_correction_T_max 0.9608
_exptl_absorpt_correction_T_min 0.9532
_exptl_absorpt_correction_type psi-scan
_exptl_absorpt_process_details '(North <i>et al.</i>,  1968)'
_exptl_crystal_colour yellow
_exptl_crystal_density_diffrn 1.586
_exptl_crystal_density_method 'not measured'
_exptl_crystal_description block
_exptl_crystal_F_000 880
_exptl_crystal_size_max 0.12
_exptl_crystal_size_mid 0.12
_exptl_crystal_size_min 0.10
_refine_diff_density_max 0.182
_refine_diff_density_min -0.195
_refine_ls_extinction_method none
_refine_ls_goodness_of_fit_ref 1.021
_refine_ls_hydrogen_treatment constr
_refine_ls_matrix_type full
_refine_ls_number_parameters 127
_refine_ls_number_reflns 1580
_refine_ls_number_restraints 0
_refine_ls_restrained_S_all 1.021
_refine_ls_R_factor_all 0.0469
_refine_ls_R_factor_gt 0.0351
_refine_ls_shift/su_max 0.000
_refine_ls_shift/su_mean 0.000
_refine_ls_structure_factor_coef Fsqd
_refine_ls_weighting_details 'calc w=1/[\s^2^(Fo^2^)+(0.0429P)^2^+0.969P] where P=(Fo^2^+2Fc^2^)/3'
_refine_ls_weighting_scheme calc
_refine_ls_wR_factor_gt 0.0908
_refine_ls_wR_factor_ref 0.0956
_reflns_number_gt 1242
_reflns_number_total 1580
_reflns_threshold_expression I>2\s(I)
_cod_data_source_file hk2728.cif
_cod_data_source_block I
_cod_original_sg_symbol_H-M 'C 2/c'
_cod_database_code 2222730
_cod_database_fobs_code 2222730

loop_
_symmetry_equiv_pos_as_xyz
'x, y, z'
'-x, y, -z+1/2'
'x+1/2, y+1/2, z'
'-x+1/2, y+1/2, -z+1/2'
'-x, -y, -z'
'x, -y, z-1/2'
'-x+1/2, -y+1/2, -z'
'x+1/2, -y+1/2, z-1/2'

loop_
_atom_site_type_symbol
_atom_site_label
_atom_site_fract_x
_atom_site_fract_y
_atom_site_fract_z
_atom_site_U_iso_or_equiv
_atom_site_adp_type
_atom_site_calc_flag
_atom_site_refinement_flags
_atom_site_occupancy
_atom_site_disorder_assembly
_atom_site_disorder_group
Cl Cl1 0.40318(4) 0.59647(8) 0.67245(4) 0.0535(2) Uani d . 1 . .
O O1 0.38248(13) 0.6546(3) 0.39469(12) 0.0718(6) Uani d . 1 . .
O O2 0.42766(13) 0.8483(3) 0.31128(11) 0.0743(6) Uani d . 1 . .
N N1 0.61668(12) 0.7489(2) 0.63485(10) 0.0424(5) Uani d . 1 . .
H H1A 0.5835 0.6840 0.6656 0.051 Uiso calc R 1 . .
N N2 0.72946(12) 0.9189(2) 0.59344(10) 0.0403(4) Uani d . 1 . .
H H2A 0.7805 0.9804 0.5934 0.048 Uiso calc R 1 . .
N N3 0.73958(14) 0.8248(3) 0.72889(12) 0.0552(6) Uani d . 1 . .
H H3A 0.7916 0.8812 0.7380 0.066 Uiso calc R 1 . .
H H3B 0.7150 0.7649 0.7669 0.066 Uiso calc R 1 . .
N N4 0.43847(13) 0.7660(3) 0.37360(12) 0.0491(5) Uani d . 1 . .
C C1 0.69763(15) 0.8301(3) 0.65691(13) 0.0392(5) Uani d . 1 . .
C C2 0.59515(14) 0.7865(3) 0.55416(12) 0.0363(5) Uani d . 1 . .
C C3 0.66716(14) 0.8960(3) 0.52782(13) 0.0361(5) Uani d . 1 . .
C C4 0.66616(16) 0.9615(3) 0.44987(13) 0.0420(5) Uani d . 1 . .
H H4 0.7147 1.0332 0.4323 0.050 Uiso calc R 1 . .
C C5 0.59021(16) 0.9163(3) 0.39925(13) 0.0432(5) Uani d . 1 . .
H H5 0.5859 0.9590 0.3466 0.052 Uiso calc R 1 . .
C C6 0.52047(15) 0.8067(3) 0.42752(13) 0.0392(5) Uani d . 1 . .
C C7 0.52051(15) 0.7385(3) 0.50434(13) 0.0401(5) Uani d . 1 . .
H H7 0.4728 0.6644 0.5213 0.048 Uiso calc R 1 . .

loop_
_atom_site_aniso_label
_atom_site_aniso_U_11
_atom_site_aniso_U_22
_atom_site_aniso_U_33
_atom_site_aniso_U_12
_atom_site_aniso_U_13
_atom_site_aniso_U_23
Cl1 0.0422(4) 0.0708(4) 0.0475(4) -0.0144(3) 0.0034(3) -0.0083(3)
O1 0.0580(12) 0.0805(13) 0.0762(13) -0.0252(10) -0.0151(10) 0.0019(11)
O2 0.0612(12) 0.1070(16) 0.0539(12) -0.0053(11) -0.0168(9) 0.0130(11)
N1 0.0447(11) 0.0431(11) 0.0393(11) -0.0091(9) 0.0011(8) 0.0035(8)
N2 0.0328(10) 0.0461(11) 0.0419(10) -0.0076(8) -0.0012(8) 0.0000(8)
N3 0.0523(13) 0.0663(14) 0.0466(12) -0.0117(10) -0.0096(10) 0.0075(10)
N4 0.0387(11) 0.0593(13) 0.0491(12) 0.0016(10) -0.0039(9) -0.0090(10)
C1 0.0351(11) 0.0413(12) 0.0411(13) 0.0005(9) -0.0013(9) -0.0016(10)
C2 0.0357(11) 0.0366(11) 0.0367(12) 0.0003(9) 0.0019(9) -0.0012(9)
C3 0.0311(11) 0.0368(11) 0.0405(12) 0.0005(9) 0.0022(9) -0.0035(9)
C4 0.0372(12) 0.0445(13) 0.0446(13) -0.0050(10) 0.0064(10) 0.0019(10)
C5 0.0430(13) 0.0479(13) 0.0387(12) 0.0007(10) 0.0026(10) 0.0006(10)
C6 0.0364(12) 0.0420(12) 0.0391(12) 0.0023(9) -0.0021(9) -0.0063(10)
C7 0.0362(12) 0.0393(12) 0.0448(13) -0.0059(9) 0.0039(10) -0.0051(10)

loop_
_atom_type_symbol
_atom_type_description
_atom_type_scat_dispersion_real
_atom_type_scat_dispersion_imag
_atom_type_scat_source
C C 0.0033 0.0016 'International Tables Vol C Tables 4.2.6.8 and 6.1.1.4'
H H 0.0000 0.0000 'International Tables Vol C Tables 4.2.6.8 and 6.1.1.4'
N N 0.0061 0.0033 'International Tables Vol C Tables 4.2.6.8 and 6.1.1.4'
O O 0.0106 0.0060 'International Tables Vol C Tables 4.2.6.8 and 6.1.1.4'
Cl Cl 0.1484 0.1585 'International Tables Vol C Tables 4.2.6.8 and 6.1.1.4'

loop_
_geom_angle_atom_site_label_1
_geom_angle_atom_site_label_2
_geom_angle_atom_site_label_3
_geom_angle_site_symmetry_1
_geom_angle_site_symmetry_3
_geom_angle
_geom_angle_publ_flag
C1 N1 C2 . . 108.84(17) ?
C1 N1 H1A . . 125.6 ?
C2 N1 H1A . . 125.6 ?
C1 N2 C3 . . 109.26(17) ?
C1 N2 H2A . . 125.4 ?
C3 N2 H2A . . 125.4 ?
C1 N3 H3A . . 120.0 ?
C1 N3 H3B . . 120.0 ?
H3A N3 H3B . . 120.0 ?
O1 N4 C6 . . 118.4(2) ?
O2 N4 O1 . . 123.1(2) ?
O2 N4 C6 . . 118.5(2) ?
N2 C1 N1 . . 109.02(18) ?
N3 C1 N1 . . 126.0(2) ?
N3 C1 N2 . . 125.0(2) ?
N1 C2 C3 . . 106.60(18) ?
C7 C2 N1 . . 131.6(2) ?
C7 C2 C3 . . 121.8(2) ?
N2 C3 C2 . . 106.28(18) ?
C4 C3 N2 . . 132.2(2) ?
C4 C3 C2 . . 121.6(2) ?
C3 C4 H4 . . 121.4 ?
C5 C4 C3 . . 117.3(2) ?
C5 C4 H4 . . 121.4 ?
C4 C5 C6 . . 119.4(2) ?
C4 C5 H5 . . 120.3 ?
C6 C5 H5 . . 120.3 ?
C5 C6 N4 . . 118.3(2) ?
C7 C6 N4 . . 117.27(19) ?
C7 C6 C5 . . 124.3(2) ?
C2 C7 C6 . . 115.6(2) ?
C2 C7 H7 . . 122.2 ?
C6 C7 H7 . . 122.2 ?

loop_
_geom_bond_atom_site_label_1
_geom_bond_atom_site_label_2
_geom_bond_site_symmetry_2
_geom_bond_distance
_geom_bond_publ_flag
N1 H1A . 0.8600 ?
N2 H2A . 0.8600 ?
N3 H3A . 0.8600 ?
N3 H3B . 0.8600 ?
N4 O1 . 1.225(3) ?
N4 O2 . 1.219(2) ?
C1 N1 . 1.340(3) ?
C1 N2 . 1.340(3) ?
C1 N3 . 1.312(3) ?
C2 N1 . 1.389(3) ?
C2 C3 . 1.397(3) ?
C2 C7 . 1.365(3) ?
C3 N2 . 1.385(3) ?
C3 C4 . 1.383(3) ?
C4 C5 . 1.381(3) ?
C4 H4 . 0.9300 ?
C5 C6 . 1.385(3) ?
C5 H5 . 0.9300 ?
C6 C7 . 1.374(3) ?
C6 N4 . 1.469(3) ?
C7 H7 . 0.9300 ?

loop_
_geom_hbond_atom_site_label_D
_geom_hbond_atom_site_label_H
_geom_hbond_atom_site_label_A
_geom_hbond_site_symmetry_A
_geom_hbond_distance_DH
_geom_hbond_distance_HA
_geom_hbond_distance_DA
_geom_hbond_angle_DHA
C7 H7 Cl1 . 0.93 2.75 3.436(2) 131.6
N1 H1A Cl1 . 0.86 2.61 3.2830(19) 135.4
N1 H1A Cl1 2_656 0.86 2.76 3.4102(19) 133.7
N3 H3A Cl1 3 0.86 2.55 3.269(2) 141.8
N2 H2A Cl1 3 0.86 2.31 3.0601(19) 145.3
